data_4307608
loop_
_publ_author_name
'Hongping Zhu'
'Eugene Y.-X. Chen'

_publ_section_title
;
Tripodal Amido Boron and Aluminum Complexes
;
_journal_name_full 'Inorganic Chemistry'
_journal_page_first 1481
_journal_page_last 1487
_journal_paper_doi 10.1021/ic0620889
_journal_volume 46
_journal_year 2007
_chemical_formula_sum 'C32 H48 Al N3 O Si3'
_chemical_formula_weight 601.98
_chemical_name_systematic
; 
 ? 
;
_space_group_IT_number 2
_symmetry_cell_setting triclinic
_symmetry_space_group_name_Hall '-P 1'
_symmetry_space_group_name_H-M 'P -1'
_atom_sites_solution_hydrogens geom
_atom_sites_solution_primary direct
_atom_sites_solution_secondary difmap
_audit_creation_method SHELXL-97
_cell_angle_alpha 90.799(2)
_cell_angle_beta 101.923(2)
_cell_angle_gamma 118.783(2)
_cell_formula_units_Z 4
_cell_length_a 14.7157(6)
_cell_length_b 14.7551(6)
_cell_length_c 18.0703(8)
_cell_measurement_reflns_used 8613
_cell_measurement_temperature 173(2)
_cell_measurement_theta_max 0.00
_cell_measurement_theta_min 0.00
_cell_volume 3335.1(3)
_computing_cell_refinement 'Bruker SMART'
_computing_data_collection 'Bruker SMART'
_computing_data_reduction 'Bruker SAINT'
_computing_molecular_graphics 'Bruker SHELXTL'
_computing_publication_material 'Bruker SHELXTL'
_computing_structure_refinement 'SHELXL-97 (Sheldrick, 1997)'
_computing_structure_solution 'SHELXS-97 (Sheldrick, 1990)'
_diffrn_ambient_temperature 173(2)
_diffrn_measured_fraction_theta_full 0.994
_diffrn_measured_fraction_theta_max 0.994
_diffrn_measurement_device_type 'CCD area detector'
_diffrn_measurement_method 'phi and omega scans'
_diffrn_radiation_monochromator graphite
_diffrn_radiation_source 'fine-focus sealed tube'
_diffrn_radiation_type MoK\a
_diffrn_radiation_wavelength 0.71073
_diffrn_reflns_av_R_equivalents 0.0315
_diffrn_reflns_av_sigmaI/netI 0.0345
_diffrn_reflns_limit_h_max 23
_diffrn_reflns_limit_h_min -22
_diffrn_reflns_limit_k_max 23
_diffrn_reflns_limit_k_min -23
_diffrn_reflns_limit_l_max 29
_diffrn_reflns_limit_l_min -29
_diffrn_reflns_number 127598
_diffrn_reflns_theta_full 35.04
_diffrn_reflns_theta_max 35.04
_diffrn_reflns_theta_min 1.16
_exptl_absorpt_coefficient_mu 0.198
_exptl_absorpt_correction_T_max 0.9469
_exptl_absorpt_correction_T_min 0.9304
_exptl_absorpt_correction_type multi-scan
_exptl_absorpt_process_details 'SADABS, Sheldrick, 1997'
_exptl_crystal_colour colorless
_exptl_crystal_density_diffrn 1.199
_exptl_crystal_density_meas ?
_exptl_crystal_density_method .
_exptl_crystal_description block
_exptl_crystal_F_000 1296
_exptl_crystal_size_max 0.37
_exptl_crystal_size_mid 0.33
_exptl_crystal_size_min 0.28
_refine_diff_density_max 0.626
_refine_diff_density_min -0.418
_refine_diff_density_rms 0.062
_refine_ls_extinction_method none
_refine_ls_goodness_of_fit_ref 1.002
_refine_ls_hydrogen_treatment constr
_refine_ls_matrix_type full
_refine_ls_number_parameters 887
_refine_ls_number_reflns 29278
_refine_ls_number_restraints 414
_refine_ls_restrained_S_all 1.001
_refine_ls_R_factor_all 0.0631
_refine_ls_R_factor_gt 0.0421
_refine_ls_shift/su_max 0.002
_refine_ls_shift/su_mean 0.000
_refine_ls_structure_factor_coef Fsqd
_refine_ls_weighting_details 'calc w=1/[\s^2^(Fo^2^)+(0.0592P)^2^+1.0862P] where P=(Fo^2^+2Fc^2^)/3'
_refine_ls_weighting_scheme calc
_refine_ls_wR_factor_gt 0.1083
_refine_ls_wR_factor_ref 0.1216
_reflns_number_gt 21949
_reflns_number_total 29278
_reflns_threshold_expression >2sigma(I)
_cod_data_source_file ic0620889si20061101_052151_4.cif
_cod_data_source_block complex_6
_cod_depositor_comments
;
The following automatic conversions were performed:
'_symmetry_cell_setting' value 'Triclinic' changed to 'triclinic'
according to '/home/saulius/struct/CIF-dictionaries/cif_core.dic'
dictionary named 'cif_core.dic' version 2.4.1 from 2010-06-29.

Automatic conversion script
Id: cif_fix_enum 1527 2010-12-29 10:47:43Z saulius 
;
_cod_original_cell_volume 3335.1(2)
_cod_database_code 4307608

loop_
_symmetry_equiv_pos_as_xyz
'x, y, z'
'-x, -y, -z'

loop_
_atom_site_label
_atom_site_type_symbol
_atom_site_fract_x
_atom_site_fract_y
_atom_site_fract_z
_atom_site_U_iso_or_equiv
_atom_site_adp_type
_atom_site_occupancy
_atom_site_symmetry_multiplicity
_atom_site_calc_flag
_atom_site_refinement_flags
_atom_site_disorder_assembly
_atom_site_disorder_group
Al1 Al 0.61669(2) 0.34647(2) 0.280957(18) 0.01678(6) Uani 1 1 d . . .
Si1 Si 0.47082(2) 0.17802(2) 0.158506(17) 0.01962(6) Uani 1 1 d . A .
Si2 Si 0.55935(2) 0.41297(3) 0.135310(18) 0.01957(6) Uani 1 1 d . . .
Si3 Si 0.71461(2) 0.32127(3) 0.164949(18) 0.02098(6) Uani 1 1 d . A .
N1 N 0.52675(7) 0.20425(7) 0.25672(5) 0.01868(16) Uani 1 1 d . A .
N2 N 0.55365(7) 0.41607(7) 0.23019(5) 0.01953(16) Uani 1 1 d . . .
N3 N 0.74350(7) 0.38501(7) 0.25516(5) 0.02037(16) Uani 1 1 d . A .
C1 C 0.57315(8) 0.29325(9) 0.12074(6) 0.01983(18) Uani 1 1 d . A .
H1A H 0.5583 0.2740 0.0645 0.024 Uiso 1 1 calc R . .
C2 C 0.45054(11) 0.05263(10) 0.11229(7) 0.0297(2) Uani 1 1 d . . .
H2A H 0.4415 0.0538 0.0571 0.045 Uiso 1 1 calc R A .
H2B H 0.3866 -0.0062 0.1224 0.045 Uiso 1 1 calc R . .
H2C H 0.5130 0.0448 0.1333 0.045 Uiso 1 1 calc R . .
C3 C 0.33373(9) 0.16389(10) 0.13555(7) 0.0269(2) Uani 1 1 d . . .
H3A H 0.3085 0.1585 0.0802 0.040 Uiso 1 1 calc R A .
H3B H 0.3367 0.2250 0.1605 0.040 Uiso 1 1 calc R . .
H3C H 0.2845 0.1008 0.1539 0.040 Uiso 1 1 calc R . .
C4 C 0.43626(10) 0.40247(11) 0.07088(7) 0.0274(2) Uani 1 1 d . . .
H4A H 0.4307 0.4642 0.0834 0.041 Uiso 1 1 calc R . .
H4B H 0.3731 0.3397 0.0779 0.041 Uiso 1 1 calc R . .
H4C H 0.4406 0.3980 0.0177 0.041 Uiso 1 1 calc R . .
C5 C 0.67199(10) 0.53474(10) 0.11467(8) 0.0272(2) Uani 1 1 d . . .
H5A H 0.6561 0.5919 0.1169 0.041 Uiso 1 1 calc R . .
H5B H 0.6804 0.5228 0.0636 0.041 Uiso 1 1 calc R . .
H5C H 0.7383 0.5531 0.1527 0.041 Uiso 1 1 calc R . .
C6 C 0.81090(10) 0.39900(11) 0.10643(8) 0.0304(2) Uani 1 1 d . . .
H6A H 0.7947 0.3558 0.0587 0.046 Uiso 1 1 calc R A .
H6B H 0.8841 0.4213 0.1352 0.046 Uiso 1 1 calc R . .
H6C H 0.8042 0.4605 0.0949 0.046 Uiso 1 1 calc R . .
C7 C 0.72434(10) 0.19941(10) 0.17134(8) 0.0292(2) Uani 1 1 d . . .
H7A H 0.6951 0.1582 0.1208 0.044 Uiso 1 1 calc R A .
H7B H 0.6835 0.1583 0.2069 0.044 Uiso 1 1 calc R . .
H7C H 0.7994 0.2180 0.1897 0.044 Uiso 1 1 calc R . .
C11 C 0.52386(8) 0.12756(8) 0.30290(6) 0.01686(16) Uani 1 1 d . . .
C12 C 0.61349(8) 0.14484(8) 0.35999(6) 0.01986(18) Uani 1 1 d . . .
H12A H 0.6780 0.2095 0.3670 0.024 Uiso 1 1 calc R . .
C13 C 0.60997(9) 0.06937(9) 0.40649(6) 0.02171(19) Uani 1 1 d . . .
H13A H 0.6721 0.0841 0.4447 0.026 Uiso 1 1 calc R A .
C14 C 0.51783(9) -0.02726(8) 0.39857(7) 0.02191(19) Uani 1 1 d . . .
C15 C 0.42865(9) -0.04497(9) 0.34192(7) 0.0241(2) Uani 1 1 d . . .
H15A H 0.3646 -0.1100 0.3349 0.029 Uiso 1 1 calc R A .
C16 C 0.43107(8) 0.03004(8) 0.29552(7) 0.02175(19) Uani 1 1 d . . .
H16A H 0.3685 0.0151 0.2578 0.026 Uiso 1 1 calc R . .
C17 C 0.51532(12) -0.10914(10) 0.44840(8) 0.0314(3) Uani 1 1 d . . .
H17A H 0.4426 -0.1526 0.4547 0.047 Uiso 1 1 calc R A .
H17B H 0.5644 -0.0751 0.4985 0.047 Uiso 1 1 calc R . .
H17C H 0.5373 -0.1529 0.4245 0.047 Uiso 1 1 calc R . .
C21 C 0.50075(8) 0.46400(8) 0.25680(6) 0.01751(17) Uani 1 1 d . . .
C22 C 0.53696(9) 0.57079(9) 0.25525(7) 0.0234(2) Uani 1 1 d . . .
H22A H 0.6002 0.6124 0.2387 0.028 Uiso 1 1 calc R . .
C23 C 0.48212(10) 0.61710(9) 0.27748(7) 0.0267(2) Uani 1 1 d . . .
H23A H 0.5085 0.6896 0.2756 0.032 Uiso 1 1 calc R A .
C24 C 0.38932(10) 0.55919(10) 0.30242(7) 0.0250(2) Uani 1 1 d . . .
C25 C 0.35412(9) 0.45335(9) 0.30559(7) 0.0240(2) Uani 1 1 d . . .
H25A H 0.2916 0.4123 0.3231 0.029 Uiso 1 1 calc R A .
C26 C 0.40893(8) 0.40654(8) 0.28352(6) 0.02041(18) Uani 1 1 d . . .
H26A H 0.3834 0.3344 0.2867 0.024 Uiso 1 1 calc R . .
C27 C 0.32719(12) 0.60899(13) 0.32241(9) 0.0375(3) Uani 1 1 d . . .
H27A H 0.3138 0.6459 0.2806 0.056 Uiso 1 1 calc R A .
H27B H 0.3686 0.6585 0.3692 0.056 Uiso 1 1 calc R . .
H27C H 0.2589 0.5548 0.3304 0.056 Uiso 1 1 calc R . .
C31 C 0.84882(18) 0.45088(15) 0.29724(11) 0.0161(3) Uani 0.85 1 d PU A 1
C32 C 0.89360(14) 0.42399(16) 0.36279(11) 0.0283(3) Uani 0.85 1 d PU A 1
H32A H 0.8521 0.3585 0.3788 0.034 Uiso 0.85 1 calc PR A 1
C33 C 0.99747(15) 0.49023(16) 0.40562(11) 0.0333(4) Uani 0.85 1 d PU A 1
H33A H 1.0249 0.4682 0.4496 0.040 Uiso 0.85 1 calc PR A 1
C34 C 1.0621(2) 0.5875(3) 0.38594(15) 0.0246(3) Uani 0.85 1 d PU A 1
C35 C 1.02001(11) 0.61382(11) 0.31835(9) 0.0271(3) Uani 0.85 1 d PU A 1
H35A H 1.0629 0.6784 0.3017 0.032 Uiso 0.85 1 calc PR A 1
C36 C 0.91707(11) 0.54778(10) 0.27504(8) 0.0241(2) Uani 0.85 1 d PU A 1
H36A H 0.8915 0.5680 0.2292 0.029 Uiso 0.85 1 calc PR A 1
C37 C 1.17182(13) 0.6641(2) 0.43616(16) 0.0385(8) Uani 0.85 1 d PU A 1
H37A H 1.2190 0.7055 0.4041 0.058 Uiso 0.85 1 calc PR A 1
H37B H 1.2021 0.6256 0.4656 0.058 Uiso 0.85 1 calc PR A 1
H37C H 1.1650 0.7106 0.4711 0.058 Uiso 0.85 1 calc PR A 1
C31A C 0.8592(18) 0.4625(19) 0.3033(15) 0.060(4) Uani 0.15 1 d PU A 2
C32A C 0.9172(13) 0.4271(12) 0.3377(12) 0.068(4) Uani 0.15 1 d PU A 2
H32B H 0.8902 0.3541 0.3366 0.082 Uiso 0.15 1 calc PR A 2
C33A C 1.0235(12) 0.4995(13) 0.3778(12) 0.073(4) Uani 0.15 1 d PU A 2
H33B H 1.0705 0.4752 0.4008 0.088 Uiso 0.15 1 calc PR A 2
C34A C 1.054(2) 0.592(2) 0.3828(19) 0.066(4) Uani 0.15 1 d PU A 2
C35A C 0.9824(11) 0.6244(11) 0.3759(11) 0.075(3) Uani 0.15 1 d PU A 2
H35B H 1.0035 0.6930 0.3969 0.089 Uiso 0.15 1 calc PR A 2
C36A C 0.8761(11) 0.5566(10) 0.3375(11) 0.072(3) Uani 0.15 1 d PU A 2
H36B H 0.8206 0.5729 0.3348 0.086 Uiso 0.15 1 calc PR A 2
C37A C 1.1677(2) 0.6605(8) 0.4282(3) 0.031(3) Uani 0.15 1 d PU A 2
H37D H 1.1755 0.6411 0.4799 0.047 Uiso 0.15 1 calc PR A 2
H37E H 1.1846 0.7336 0.4311 0.047 Uiso 0.15 1 calc PR A 2
H37F H 1.2166 0.6516 0.4034 0.047 Uiso 0.15 1 calc PR A 2
O1 O 0.6366(2) 0.3837(2) 0.38526(16) 0.0197(6) Uani 0.70 1 d PRDU A 1
C41 C 0.6976(2) 0.4965(2) 0.41790(19) 0.0305(8) Uani 0.70 1 d PRDU A 1
H41A H 0.7756 0.5230 0.4292 0.037 Uiso 0.70 1 calc PR A 1
H41B H 0.6799 0.5389 0.3819 0.037 Uiso 0.70 1 calc PR A 1
C42 C 0.66326(18) 0.50006(17) 0.48905(11) 0.0300(4) Uani 0.70 1 d PDU A 1
H42A H 0.6652 0.5670 0.5000 0.036 Uiso 0.70 1 calc PR A 1
H42B H 0.7094 0.4909 0.5331 0.036 Uiso 0.70 1 calc PR A 1
C43 C 0.5456(4) 0.4061(4) 0.4714(3) 0.0332(7) Uani 0.70 1 d PDU A 1
H43A H 0.5223 0.3834 0.5187 0.040 Uiso 0.70 1 calc PR A 1
H43B H 0.4946 0.4233 0.4387 0.040 Uiso 0.70 1 calc PR A 1
C44 C 0.5584(4) 0.3252(4) 0.4296(3) 0.0231(7) Uani 0.70 1 d PDU A 1
H44A H 0.5848 0.2888 0.4661 0.028 Uiso 0.70 1 calc PR A 1
H44B H 0.4894 0.2730 0.3954 0.028 Uiso 0.70 1 calc PR A 1
O2 O 0.1273(3) 0.0074(2) 0.88163(15) 0.0160(3) Uani 0.85 1 d PDU B 1
C91 C 0.0802(4) 0.0075(3) 0.9453(2) 0.0196(4) Uani 0.85 1 d PDU B 1
H91A H 0.0036 -0.0142 0.9266 0.023 Uiso 0.85 1 calc PR B 1
H91B H 0.1176 0.0778 0.9750 0.023 Uiso 0.85 1 calc PR B 1
C92 C 0.0938(3) -0.0711(3) 0.9944(2) 0.0250(5) Uani 0.85 1 d PDU B 1
H92A H 0.1372 -0.0365 1.0466 0.030 Uiso 0.85 1 calc PR B 1
H92B H 0.0233 -0.1285 0.9980 0.030 Uiso 0.85 1 calc PR B 1
C93 C 0.15074(13) -0.11315(12) 0.95448(8) 0.0207(2) Uani 0.85 1 d PDU B 1
H93A H 0.2040 -0.1225 0.9921 0.025 Uiso 0.85 1 calc PR B 1
H93B H 0.0990 -0.1807 0.9223 0.025 Uiso 0.85 1 calc PR B 1
C94 C 0.20465(17) -0.02947(16) 0.90614(12) 0.0219(4) Uani 0.85 1 d PDU B 1
H94A H 0.2741 0.0277 0.9364 0.026 Uiso 0.85 1 calc PR B 1
H94B H 0.2165 -0.0586 0.8617 0.026 Uiso 0.85 1 calc PR B 1
O2A O 0.1225(19) 0.0020(18) 0.8772(11) 0.030(3) Uani 0.15 1 d PDU B 2
C91A C 0.089(3) 0.014(2) 0.9489(15) 0.032(3) Uani 0.15 1 d PDU B 2
H91C H 0.1409 0.0813 0.9805 0.038 Uiso 0.15 1 calc PR B 2
H91D H 0.0174 0.0084 0.9360 0.038 Uiso 0.15 1 calc PR B 2
C92A C 0.085(2) -0.074(2) 0.9894(17) 0.033(3) Uani 0.15 1 d PDU B 2
H92C H 0.0185 -0.1401 0.9677 0.040 Uiso 0.15 1 calc PR B 2
H92D H 0.0923 -0.0597 1.0446 0.040 Uiso 0.15 1 calc PR B 2
C93A C 0.1869(9) -0.0753(11) 0.9738(6) 0.0367(19) Uani 0.15 1 d PDU B 2
H93C H 0.2536 -0.0206 1.0087 0.044 Uiso 0.15 1 calc PR B 2
H93D H 0.1818 -0.1441 0.9800 0.044 Uiso 0.15 1 calc PR B 2
C94A C 0.1836(12) -0.0544(12) 0.8933(8) 0.031(2) Uani 0.15 1 d PDU B 2
H94C H 0.2569 -0.0112 0.8864 0.037 Uiso 0.15 1 calc PR B 2
H94D H 0.1478 -0.1206 0.8584 0.037 Uiso 0.15 1 calc PR B 2
O1A O 0.6380(6) 0.3841(7) 0.3822(5) 0.0273(17) Uani 0.30 1 d PDU A 2
C41A C 0.7011(7) 0.4932(7) 0.4130(5) 0.0306(18) Uani 0.30 1 d PDU A 2
H41C H 0.7135 0.5377 0.3715 0.037 Uiso 0.30 1 calc PR A 2
H41D H 0.7710 0.5087 0.4458 0.037 Uiso 0.30 1 calc PR A 2
C42A C 0.6337(6) 0.5113(5) 0.4599(5) 0.0577(16) Uani 0.30 1 d PDU A 2
H42C H 0.6798 0.5567 0.5085 0.069 Uiso 0.30 1 calc PR A 2
H42D H 0.5959 0.5448 0.4310 0.069 Uiso 0.30 1 calc PR A 2
C43A C 0.5580(10) 0.4096(10) 0.4744(7) 0.041(2) Uani 0.30 1 d PDU A 2
H43C H 0.4854 0.4010 0.4612 0.049 Uiso 0.30 1 calc PR A 2
H43D H 0.5760 0.4038 0.5294 0.049 Uiso 0.30 1 calc PR A 2
C44A C 0.5594(11) 0.3243(10) 0.4283(8) 0.036(2) Uani 0.30 1 d PDU A 2
H44C H 0.5835 0.2837 0.4619 0.043 Uiso 0.30 1 calc PR A 2
H44D H 0.4878 0.2764 0.3951 0.043 Uiso 0.30 1 calc PR A 2
Al2 Al 0.07289(2) 0.00302(2) 0.777912(17) 0.01577(6) Uani 1 1 d . . .
Si6 Si 0.14293(2) 0.10244(2) 0.647965(16) 0.01858(6) Uani 1 1 d . B .
Si7 Si -0.09589(2) 0.00239(2) 0.662221(17) 0.01914(6) Uani 1 1 d . B .
Si8 Si 0.00051(2) -0.14094(2) 0.638175(17) 0.02060(6) Uani 1 1 d . . .
N6 N 0.18820(7) 0.08261(7) 0.73923(5) 0.01775(15) Uani 1 1 d . B .
N7 N -0.02638(7) 0.04718(7) 0.75819(5) 0.01812(15) Uani 1 1 d . B .
N8 N 0.00874(7) -0.13388(7) 0.73540(5) 0.01954(16) Uani 1 1 d . B .
C51 C 0.00239(8) -0.01425(8) 0.61721(6) 0.01995(18) Uani 1 1 d . B .
H51A H -0.0224 -0.0193 0.5607 0.024 Uiso 1 1 calc R . .
C52 C 0.22897(9) 0.11071(10) 0.58212(6) 0.0253(2) Uani 1 1 d . . .
H52A H 0.2008 0.1247 0.5322 0.038 Uiso 1 1 calc R B .
H52B H 0.2288 0.0445 0.5762 0.038 Uiso 1 1 calc R . .
H52C H 0.3022 0.1673 0.6035 0.038 Uiso 1 1 calc R . .
C53 C 0.14642(10) 0.23129(9) 0.65050(7) 0.0269(2) Uani 1 1 d . . .
H53A H 0.1094 0.2365 0.6004 0.040 Uiso 1 1 calc R B .
H53B H 0.2209 0.2879 0.6632 0.040 Uiso 1 1 calc R . .
H53C H 0.1109 0.2367 0.6892 0.040 Uiso 1 1 calc R . .
C54 C -0.22730(9) -0.12045(10) 0.65250(7) 0.0264(2) Uani 1 1 d . . .
H54A H -0.2597 -0.1489 0.5985 0.040 Uiso 1 1 calc R B .
H54B H -0.2753 -0.1047 0.6734 0.040 Uiso 1 1 calc R . .
H54C H -0.2155 -0.1718 0.6805 0.040 Uiso 1 1 calc R . .
C55 C -0.13158(10) 0.09604(10) 0.61324(7) 0.0272(2) Uani 1 1 d . . .
H55A H -0.1543 0.0746 0.5580 0.041 Uiso 1 1 calc R B .
H55B H -0.0691 0.1663 0.6250 0.041 Uiso 1 1 calc R . .
H55C H -0.1900 0.0962 0.6312 0.041 Uiso 1 1 calc R . .
C56 C 0.11043(11) -0.15498(10) 0.61232(8) 0.0292(2) Uani 1 1 d . B .
H56A H 0.0995 -0.2249 0.6198 0.044 Uiso 1 1 calc R . .
H56B H 0.1794 -0.1025 0.6449 0.044 Uiso 1 1 calc R . .
H56C H 0.1098 -0.1450 0.5588 0.044 Uiso 1 1 calc R . .
C57 C -0.12428(10) -0.25917(10) 0.58281(7) 0.0287(2) Uani 1 1 d . B .
H57A H -0.1212 -0.3221 0.5956 0.043 Uiso 1 1 calc R . .
H57B H -0.1301 -0.2556 0.5280 0.043 Uiso 1 1 calc R . .
H57C H -0.1867 -0.2615 0.5959 0.043 Uiso 1 1 calc R . .
C61 C 0.29673(8) 0.12541(8) 0.77875(6) 0.01617(16) Uani 1 1 d . . .
C62 C 0.36363(8) 0.09343(8) 0.75635(6) 0.01988(18) Uani 1 1 d . B .
H62A H 0.3373 0.0455 0.7113 0.024 Uiso 1 1 calc R . .
C63 C 0.46787(9) 0.13048(9) 0.79879(7) 0.02218(19) Uani 1 1 d . . .
H63A H 0.5112 0.1071 0.7822 0.027 Uiso 1 1 calc R B .
C64 C 0.51022(8) 0.20121(9) 0.86512(6) 0.02123(19) Uani 1 1 d . B .
C65 C 0.44495(9) 0.23538(9) 0.88659(6) 0.02172(19) Uani 1 1 d . . .
H65A H 0.4722 0.2847 0.9309 0.026 Uiso 1 1 calc R B .
C66 C 0.34059(8) 0.19870(8) 0.84432(6) 0.01888(18) Uani 1 1 d . B .
H66A H 0.2982 0.2238 0.8602 0.023 Uiso 1 1 calc R . .
C67 C 0.62205(10) 0.23833(11) 0.91214(8) 0.0316(3) Uani 1 1 d . . .
H67A H 0.6497 0.3068 0.9410 0.047 Uiso 1 1 calc R B .
H67B H 0.6682 0.2439 0.8784 0.047 Uiso 1 1 calc R . .
H67C H 0.6210 0.1884 0.9477 0.047 Uiso 1 1 calc R . .
C71 C -0.03268(8) 0.12219(8) 0.80219(6) 0.01678(16) Uani 1 1 d . . .
C72 C 0.05786(8) 0.20206(8) 0.85373(6) 0.01883(18) Uani 1 1 d . B .
H72A H 0.1253 0.2064 0.8580 0.023 Uiso 1 1 calc R . .
C73 C 0.05119(8) 0.27480(8) 0.89861(6) 0.02063(18) Uani 1 1 d . . .
H73A H 0.1141 0.3270 0.9333 0.025 Uiso 1 1 calc R B .
C74 C -0.04562(9) 0.27328(9) 0.89418(7) 0.02125(19) Uani 1 1 d . B .
C75 C -0.13543(9) 0.19507(9) 0.84231(7) 0.0232(2) Uani 1 1 d . . .
H75A H -0.2024 0.1922 0.8372 0.028 Uiso 1 1 calc R B .
C76 C -0.12964(8) 0.12128(9) 0.79790(6) 0.02156(19) Uani 1 1 d . B .
H76A H -0.1929 0.0688 0.7637 0.026 Uiso 1 1 calc R . .
C77 C -0.05190(11) 0.35220(10) 0.94385(8) 0.0308(3) Uani 1 1 d . . .
H77A H -0.0187 0.3541 0.9972 0.046 Uiso 1 1 calc R B .
H77B H -0.1270 0.3324 0.9387 0.046 Uiso 1 1 calc R . .
H77C H -0.0141 0.4213 0.9279 0.046 Uiso 1 1 calc R . .
C81 C -0.04381(8) -0.22084(8) 0.77295(6) 0.01829(17) Uani 1 1 d . . .
C82 C -0.03643(9) -0.31155(9) 0.76440(7) 0.02224(19) Uani 1 1 d . B .
H82A H 0.0042 -0.3161 0.7314 0.027 Uiso 1 1 calc R . .
C83 C -0.08802(9) -0.39520(9) 0.80370(7) 0.0256(2) Uani 1 1 d . . .
H83A H -0.0818 -0.4558 0.7967 0.031 Uiso 1 1 calc R B .
C84 C -0.14842(9) -0.39219(9) 0.85295(7) 0.0256(2) Uani 1 1 d . B .
C85 C -0.15545(9) -0.30216(9) 0.86159(7) 0.0237(2) Uani 1 1 d . . .
H85A H -0.1953 -0.2976 0.8953 0.028 Uiso 1 1 calc R B .
C86 C -0.10566(8) -0.21874(9) 0.82218(6) 0.02049(18) Uani 1 1 d . B .
H86A H -0.1135 -0.1591 0.8286 0.025 Uiso 1 1 calc R . .
C87 C -0.20956(11) -0.48505(11) 0.89188(9) 0.0357(3) Uani 1 1 d . . .
H87A H -0.2096 -0.4607 0.9426 0.053 Uiso 1 1 calc R B .
H87B H -0.1754 -0.5283 0.8970 0.053 Uiso 1 1 calc R . .
H87C H -0.2833 -0.5263 0.8613 0.053 Uiso 1 1 calc R . .

loop_
_atom_site_aniso_label
_atom_site_aniso_U_11
_atom_site_aniso_U_22
_atom_site_aniso_U_33
_atom_site_aniso_U_23
_atom_site_aniso_U_13
_atom_site_aniso_U_12
Al1 0.01547(13) 0.01451(13) 0.01915(14) 0.00467(11) 0.00305(10) 0.00687(11)
Si1 0.01706(13) 0.01900(13) 0.01987(13) 0.00205(10) 0.00115(10) 0.00798(10)
Si2 0.01928(13) 0.02399(14) 0.02090(13) 0.01015(11) 0.00844(10) 0.01335(11)
Si3 0.01723(13) 0.02371(14) 0.02414(14) 0.00274(11) 0.00478(10) 0.01189(11)
N1 0.0182(4) 0.0150(4) 0.0201(4) 0.0037(3) 0.0020(3) 0.0071(3)
N2 0.0207(4) 0.0218(4) 0.0215(4) 0.0092(3) 0.0080(3) 0.0135(3)
N3 0.0152(4) 0.0203(4) 0.0238(4) 0.0023(3) 0.0026(3) 0.0083(3)
C1 0.0186(4) 0.0231(5) 0.0197(4) 0.0044(4) 0.0050(3) 0.0117(4)
C2 0.0315(6) 0.0237(5) 0.0286(6) -0.0018(4) 0.0012(5) 0.0120(5)
C3 0.0176(5) 0.0291(6) 0.0286(5) 0.0057(4) 0.0017(4) 0.0090(4)
C4 0.0264(5) 0.0373(6) 0.0269(5) 0.0148(5) 0.0091(4) 0.0210(5)
C5 0.0274(6) 0.0267(5) 0.0330(6) 0.0144(5) 0.0143(5) 0.0148(5)
C6 0.0218(5) 0.0397(7) 0.0320(6) 0.0055(5) 0.0103(4) 0.0156(5)
C7 0.0256(5) 0.0309(6) 0.0343(6) -0.0017(5) 0.0008(4) 0.0192(5)
C11 0.0160(4) 0.0142(4) 0.0203(4) 0.0033(3) 0.0055(3) 0.0070(3)
C12 0.0170(4) 0.0165(4) 0.0240(5) 0.0058(4) 0.0049(3) 0.0066(3)
C13 0.0240(5) 0.0222(5) 0.0225(5) 0.0072(4) 0.0072(4) 0.0134(4)
C14 0.0303(5) 0.0176(4) 0.0246(5) 0.0078(4) 0.0153(4) 0.0137(4)
C15 0.0245(5) 0.0162(4) 0.0301(5) 0.0052(4) 0.0138(4) 0.0062(4)
C16 0.0169(4) 0.0172(4) 0.0273(5) 0.0031(4) 0.0064(4) 0.0050(4)
C17 0.0457(8) 0.0232(5) 0.0342(6) 0.0143(5) 0.0206(5) 0.0195(5)
C21 0.0175(4) 0.0179(4) 0.0184(4) 0.0053(3) 0.0044(3) 0.0096(3)
C22 0.0237(5) 0.0185(5) 0.0280(5) 0.0069(4) 0.0084(4) 0.0095(4)
C23 0.0335(6) 0.0206(5) 0.0286(5) 0.0043(4) 0.0064(4) 0.0158(5)
C24 0.0267(5) 0.0292(6) 0.0222(5) -0.0016(4) 0.0016(4) 0.0182(5)
C25 0.0201(5) 0.0270(5) 0.0250(5) 0.0014(4) 0.0067(4) 0.0112(4)
C26 0.0195(4) 0.0175(4) 0.0238(5) 0.0045(4) 0.0073(4) 0.0080(4)
C27 0.0413(8) 0.0442(8) 0.0374(7) -0.0041(6) 0.0051(6) 0.0310(7)
C31 0.0134(7) 0.0134(6) 0.0202(6) 0.0022(5) 0.0025(5) 0.0063(5)
C32 0.0198(7) 0.0242(7) 0.0338(8) 0.0120(6) -0.0004(5) 0.0079(5)
C33 0.0218(8) 0.0323(8) 0.0368(9) 0.0100(7) -0.0047(6) 0.0109(6)
C34 0.0153(7) 0.0254(8) 0.0308(7) -0.0026(6) 0.0000(5) 0.0106(6)
C35 0.0217(6) 0.0192(6) 0.0298(7) 0.0012(5) 0.0049(5) 0.0026(5)
C36 0.0220(6) 0.0184(5) 0.0228(6) 0.0049(4) 0.0023(4) 0.0042(4)
C37 0.0163(8) 0.0386(15) 0.0472(14) -0.0107(12) -0.0046(9) 0.0084(8)
C31A 0.022(5) 0.045(5) 0.095(8) -0.020(5) -0.016(5) 0.016(4)
C32A 0.040(5) 0.029(4) 0.106(9) -0.005(6) -0.024(6) 0.011(4)
C33A 0.035(5) 0.041(4) 0.113(9) 0.009(6) -0.028(6) 0.013(4)
C34A 0.029(4) 0.035(5) 0.115(9) -0.013(6) 0.009(6) 0.005(4)
C35A 0.038(4) 0.039(4) 0.123(8) -0.013(5) -0.007(5) 0.012(3)
C36A 0.040(4) 0.040(5) 0.119(8) -0.011(5) -0.007(5) 0.017(4)
C37A 0.046(5) 0.026(6) 0.030(6) -0.008(5) 0.004(5) 0.027(4)
O1 0.0231(12) 0.0110(10) 0.0172(9) 0.0011(7) -0.0046(8) 0.0061(9)
C41 0.0318(14) 0.0124(10) 0.0312(14) -0.0042(10) -0.0103(10) 0.0057(9)
C42 0.0349(10) 0.0264(9) 0.0221(8) -0.0076(7) -0.0063(7) 0.0155(7)
C43 0.0338(13) 0.0363(14) 0.0294(14) -0.0081(11) -0.0023(10) 0.0213(11)
C44 0.0274(14) 0.0208(11) 0.0197(13) 0.0019(10) 0.0025(10) 0.0120(10)
O2 0.0197(7) 0.0198(6) 0.0120(5) 0.0050(5) 0.0064(5) 0.0115(5)
C91 0.0268(12) 0.0239(8) 0.0132(8) 0.0038(6) 0.0087(7) 0.0150(8)
C92 0.0367(14) 0.0281(9) 0.0184(9) 0.0105(8) 0.0138(10) 0.0194(10)
C93 0.0229(7) 0.0217(6) 0.0196(6) 0.0069(5) 0.0059(5) 0.0123(5)
C94 0.0242(9) 0.0286(9) 0.0223(8) 0.0118(6) 0.0105(6) 0.0182(7)
O2A 0.028(5) 0.046(6) 0.031(5) 0.005(4) 0.013(4) 0.028(4)
C91A 0.024(5) 0.054(6) 0.025(5) 0.005(4) 0.009(4) 0.025(4)
C92A 0.025(4) 0.052(6) 0.028(5) 0.002(4) 0.006(3) 0.024(4)
C93A 0.032(4) 0.058(5) 0.035(4) 0.012(4) 0.012(3) 0.031(4)
C94A 0.027(4) 0.045(6) 0.032(4) 0.003(4) 0.005(3) 0.028(4)
O1A 0.030(3) 0.022(3) 0.031(3) 0.006(2) 0.025(2) 0.008(2)
C41A 0.039(3) 0.024(3) 0.028(3) 0.002(2) 0.021(3) 0.010(2)
C42A 0.061(3) 0.039(2) 0.063(3) -0.014(3) 0.028(3) 0.012(2)
C43A 0.048(4) 0.048(3) 0.033(4) 0.005(3) 0.029(3) 0.021(3)
C44A 0.039(4) 0.033(3) 0.034(4) 0.008(3) 0.030(3) 0.009(3)
Al2 0.01585(13) 0.01660(13) 0.01330(12) 0.00278(10) 0.00535(10) 0.00613(11)
Si6 0.01673(13) 0.02049(13) 0.01429(12) 0.00443(10) 0.00543(9) 0.00529(10)
Si7 0.01559(12) 0.02203(14) 0.01524(12) 0.00297(10) 0.00359(9) 0.00587(10)
Si8 0.02178(14) 0.01906(13) 0.01616(12) 0.00024(10) 0.00734(10) 0.00542(11)
N6 0.0150(4) 0.0200(4) 0.0148(3) 0.0037(3) 0.0050(3) 0.0055(3)
N7 0.0170(4) 0.0209(4) 0.0150(3) 0.0018(3) 0.0042(3) 0.0081(3)
N8 0.0214(4) 0.0167(4) 0.0167(4) 0.0020(3) 0.0075(3) 0.0054(3)
C51 0.0190(4) 0.0217(5) 0.0138(4) 0.0023(3) 0.0049(3) 0.0057(4)
C52 0.0220(5) 0.0316(6) 0.0182(4) 0.0061(4) 0.0090(4) 0.0085(4)
C53 0.0259(5) 0.0235(5) 0.0261(5) 0.0087(4) 0.0059(4) 0.0083(4)
C54 0.0185(5) 0.0279(5) 0.0241(5) -0.0002(4) 0.0055(4) 0.0048(4)
C55 0.0257(5) 0.0335(6) 0.0222(5) 0.0070(4) 0.0043(4) 0.0150(5)
C56 0.0335(6) 0.0269(6) 0.0289(6) 0.0015(4) 0.0158(5) 0.0130(5)
C57 0.0308(6) 0.0229(5) 0.0216(5) -0.0010(4) 0.0059(4) 0.0053(4)
C61 0.0159(4) 0.0158(4) 0.0158(4) 0.0044(3) 0.0056(3) 0.0064(3)
C62 0.0210(5) 0.0198(4) 0.0192(4) 0.0012(3) 0.0063(3) 0.0098(4)
C63 0.0210(5) 0.0237(5) 0.0256(5) 0.0039(4) 0.0080(4) 0.0131(4)
C64 0.0177(4) 0.0212(5) 0.0241(5) 0.0038(4) 0.0038(4) 0.0096(4)
C65 0.0190(5) 0.0216(5) 0.0214(5) -0.0009(4) 0.0025(3) 0.0086(4)
C66 0.0176(4) 0.0193(4) 0.0196(4) 0.0003(3) 0.0045(3) 0.0092(4)
C67 0.0201(5) 0.0335(6) 0.0380(7) 0.0016(5) 0.0002(5) 0.0134(5)
C71 0.0156(4) 0.0186(4) 0.0155(4) 0.0045(3) 0.0056(3) 0.0072(3)
C72 0.0154(4) 0.0199(4) 0.0209(4) 0.0029(3) 0.0055(3) 0.0081(3)
C73 0.0186(4) 0.0190(4) 0.0234(5) 0.0024(4) 0.0063(3) 0.0081(4)
C74 0.0215(5) 0.0213(5) 0.0249(5) 0.0062(4) 0.0101(4) 0.0119(4)
C75 0.0180(5) 0.0291(5) 0.0261(5) 0.0061(4) 0.0074(4) 0.0135(4)
C76 0.0151(4) 0.0257(5) 0.0215(5) 0.0028(4) 0.0040(3) 0.0085(4)
C77 0.0294(6) 0.0274(6) 0.0410(7) 0.0013(5) 0.0133(5) 0.0166(5)
C81 0.0167(4) 0.0169(4) 0.0170(4) 0.0026(3) 0.0042(3) 0.0050(3)
C82 0.0196(5) 0.0202(5) 0.0245(5) 0.0011(4) 0.0036(4) 0.0086(4)
C83 0.0212(5) 0.0195(5) 0.0313(6) 0.0050(4) 0.0004(4) 0.0087(4)
C84 0.0184(5) 0.0229(5) 0.0276(5) 0.0110(4) 0.0017(4) 0.0054(4)
C85 0.0190(5) 0.0259(5) 0.0229(5) 0.0092(4) 0.0073(4) 0.0075(4)
C86 0.0194(4) 0.0200(4) 0.0203(4) 0.0051(4) 0.0072(3) 0.0074(4)
C87 0.0288(6) 0.0290(6) 0.0397(7) 0.0190(5) 0.0062(5) 0.0075(5)

loop_
_atom_type_symbol
_atom_type_description
_atom_type_scat_dispersion_real
_atom_type_scat_dispersion_imag
_atom_type_scat_source
C C 0.0033 0.0016 'International Tables Vol C Tables 4.2.6.8 and 6.1.1.4'
H H 0.0000 0.0000 'International Tables Vol C Tables 4.2.6.8 and 6.1.1.4'
N N 0.0061 0.0033 'International Tables Vol C Tables 4.2.6.8 and 6.1.1.4'
O O 0.0106 0.0060 'International Tables Vol C Tables 4.2.6.8 and 6.1.1.4'
Al Al 0.0645 0.0514 'International Tables Vol C Tables 4.2.6.8 and 6.1.1.4'
Si Si 0.0817 0.0704 'International Tables Vol C Tables 4.2.6.8 and 6.1.1.4'

loop_
_geom_angle_atom_site_label_1
_geom_angle_atom_site_label_2
_geom_angle_atom_site_label_3
_geom_angle
_geom_angle_site_symmetry_1
_geom_angle_site_symmetry_3
_geom_angle_publ_flag
O1A Al1 N2 105.9(3) . . ?
O1A Al1 N3 111.5(2) . . ?
N2 Al1 N3 109.30(4) . . ?
O1A Al1 N1 109.5(3) . . ?
N2 Al1 N1 110.15(4) . . ?
N3 Al1 N1 110.38(4) . . ?
O1A Al1 O1 0.8(4) . . ?
N2 Al1 O1 105.87(10) . . ?
N3 Al1 O1 112.21(10) . . ?
N1 Al1 O1 108.83(10) . . ?
O1A Al1 Si3 144.8(3) . . ?
N2 Al1 Si3 98.46(3) . . ?
N3 Al1 Si3 34.79(3) . . ?
N1 Al1 Si3 84.58(3) . . ?
O1 Al1 Si3 145.43(9) . . ?
O1A Al1 Si1 141.1(3) . . ?
N2 Al1 Si1 83.64(3) . . ?
N3 Al1 Si1 99.93(3) . . ?
N1 Al1 Si1 34.92(3) . . ?
O1 Al1 Si1 140.28(9) . . ?
Si3 Al1 Si1 65.682(12) . . ?
N1 Si1 C2 114.37(5) . . ?
N1 Si1 C3 111.47(5) . . ?
C2 Si1 C3 104.42(6) . . ?
N1 Si1 C1 102.92(5) . . ?
C2 Si1 C1 109.95(6) . . ?
C3 Si1 C1 114.01(5) . . ?
N1 Si1 Al1 37.25(3) . . ?
C2 Si1 Al1 140.75(4) . . ?
C3 Si1 Al1 111.61(4) . . ?
C1 Si1 Al1 69.04(3) . . ?
N2 Si2 C4 111.49(5) . . ?
N2 Si2 C5 113.47(5) . . ?
C4 Si2 C5 104.29(6) . . ?
N2 Si2 C1 101.58(5) . . ?
C4 Si2 C1 113.09(6) . . ?
C5 Si2 C1 113.24(5) . . ?
N3 Si3 C7 110.86(5) . . ?
N3 Si3 C6 113.81(6) . . ?
C7 Si3 C6 104.21(6) . . ?
N3 Si3 C1 103.28(5) . . ?
C7 Si3 C1 112.55(5) . . ?
C6 Si3 C1 112.40(5) . . ?
N3 Si3 Al1 37.14(3) . . ?
C7 Si3 Al1 110.33(5) . . ?
C6 Si3 Al1 141.46(5) . . ?
C1 Si3 Al1 69.36(3) . . ?
C11 N1 Si1 123.72(7) . . ?
C11 N1 Al1 126.53(7) . . ?
Si1 N1 Al1 107.83(5) . . ?
C21 N2 Si2 120.11(7) . . ?
C21 N2 Al1 129.60(7) . . ?
Si2 N2 Al1 110.22(5) . . ?
C31 N3 C31A 2.9(10) . . ?
C31 N3 Si3 122.06(10) . . ?
C31A N3 Si3 124.2(10) . . ?
C31 N3 Al1 129.85(10) . . ?
C31A N3 Al1 127.7(10) . . ?
Si3 N3 Al1 108.07(5) . . ?
Si2 C1 Si1 111.23(5) . . ?
Si2 C1 Si3 111.39(6) . . ?
Si1 C1 Si3 111.38(5) . . ?
N1 C11 C12 121.62(9) . . ?
N1 C11 C16 122.11(9) . . ?
C12 C11 C16 116.26(10) . . ?
C13 C12 C11 121.54(10) . . ?
C12 C13 C14 121.82(10) . . ?
C13 C14 C15 116.92(10) . . ?
C13 C14 C17 121.43(11) . . ?
C15 C14 C17 121.65(11) . . ?
C16 C15 C14 121.74(10) . . ?
C15 C16 C11 121.71(10) . . ?
C26 C21 C22 117.27(10) . . ?
C26 C21 N2 121.61(9) . . ?
C22 C21 N2 121.10(9) . . ?
C23 C22 C21 121.34(11) . . ?
C22 C23 C24 121.25(11) . . ?
C23 C24 C25 117.69(10) . . ?
C23 C24 C27 120.79(12) . . ?
C25 C24 C27 121.48(12) . . ?
C24 C25 C26 121.30(11) . . ?
C25 C26 C21 121.13(10) . . ?
C32 C31 N3 121.84(16) . . ?
C32 C31 C36 115.80(17) . . ?
N3 C31 C36 122.35(16) . . ?
C31 C32 C33 121.97(17) . . ?
C34 C33 C32 122.04(18) . . ?
C33 C34 C35 116.7(2) . . ?
C33 C34 C37 122.3(2) . . ?
C35 C34 C37 121.0(3) . . ?
C36 C35 C34 121.50(18) . . ?
C35 C36 C31 121.89(15) . . ?
C32A C31A C36A 116(2) . . ?
C32A C31A N3 119.6(19) . . ?
C36A C31A N3 116.8(18) . . ?
C31A C32A C33A 118.1(17) . . ?
C34A C33A C32A 120.1(19) . . ?
C33A C34A C35A 119(2) . . ?
C33A C34A C37A 115(2) . . ?
C35A C34A C37A 121(2) . . ?
C34A C35A C36A 119.4(18) . . ?
C35A C36A C31A 113.7(15) . . ?
C44 O1 C41 109.2(3) . . ?
C44 O1 Al1 124.0(2) . . ?
C41 O1 Al1 119.48(16) . . ?
C42 C41 O1 104.8(2) . . ?
C41 C42 C43 103.6(2) . . ?
C44 C43 C42 100.3(4) . . ?
O1 C44 C43 105.2(4) . . ?
C91 O2 C94 107.8(2) . . ?
C91 O2 Al2 128.5(3) . . ?
C94 O2 Al2 120.04(19) . . ?
O2 C91 C92 105.3(2) . . ?
C93 C92 C91 106.0(2) . . ?
C94 C93 C92 103.54(17) . . ?
O2 C94 C93 103.10(18) . . ?
C94A O2A C91A 107.7(14) . . ?
C94A O2A Al2 115.1(13) . . ?
C91A O2A Al2 133.7(17) . . ?
C92A C91A O2A 104.5(16) . . ?
C91A C92A C93A 100.8(15) . . ?
C94A C93A C92A 103.6(12) . . ?
O2A C94A C93A 106.3(11) . . ?
C41A O1A C44A 111.0(8) . . ?
C41A O1A Al1 119.1(5) . . ?
C44A O1A Al1 123.7(8) . . ?
O1A C41A C42A 104.6(5) . . ?
C43A C42A C41A 106.1(7) . . ?
C42A C43A C44A 111.0(8) . . ?
O1A C44A C43A 102.7(9) . . ?
O2A Al2 N6 107.5(8) . . ?
O2A Al2 N8 104.3(7) . . ?
N6 Al2 N8 109.58(4) . . ?
O2A Al2 N7 114.6(6) . . ?
N6 Al2 N7 111.70(4) . . ?
N8 Al2 N7 108.81(4) . . ?
O2A Al2 O2 2.2(9) . . ?
N6 Al2 O2 106.19(11) . . ?
N8 Al2 O2 106.46(10) . . ?
N7 Al2 O2 113.91(10) . . ?
O2A Al2 Si6 141.4(8) . . ?
N6 Al2 Si6 34.53(3) . . ?
N8 Al2 Si6 98.73(3) . . ?
N7 Al2 Si6 85.79(3) . . ?
O2 Al2 Si6 139.79(10) . . ?
O2A Al2 Si7 146.8(7) . . ?
N6 Al2 Si7 100.28(3) . . ?
N8 Al2 Si7 82.56(3) . . ?
N7 Al2 Si7 35.39(3) . . ?
O2 Al2 Si7 146.76(10) . . ?
Si6 Al2 Si7 66.204(11) . . ?
N6 Si6 C52 113.44(5) . . ?
N6 Si6 C53 110.10(5) . . ?
C52 Si6 C53 104.61(6) . . ?
N6 Si6 C51 102.47(5) . . ?
C52 Si6 C51 112.89(5) . . ?
C53 Si6 C51 113.58(5) . . ?
N6 Si6 Al2 36.76(3) . . ?
C52 Si6 Al2 141.11(4) . . ?
C53 Si6 Al2 109.71(4) . . ?
C51 Si6 Al2 69.06(3) . . ?
N7 Si7 C55 113.74(5) . . ?
N7 Si7 C54 111.31(5) . . ?
C55 Si7 C54 104.76(6) . . ?
N7 Si7 C51 103.23(4) . . ?
C55 Si7 C51 109.87(5) . . ?
C54 Si7 C51 114.20(5) . . ?
N7 Si7 Al2 37.48(3) . . ?
C55 Si7 Al2 139.98(4) . . ?
C54 Si7 Al2 111.95(4) . . ?
C51 Si7 Al2 69.01(3) . . ?
N8 Si8 C56 113.30(6) . . ?
N8 Si8 C57 112.24(5) . . ?
C56 Si8 C57 103.54(6) . . ?
N8 Si8 C51 100.91(5) . . ?
C56 Si8 C51 114.53(5) . . ?
C57 Si8 C51 112.72(6) . . ?
C61 N6 Si6 125.56(7) . . ?
C61 N6 Al2 125.65(7) . . ?
Si6 N6 Al2 108.71(5) . . ?
C71 N7 Si7 122.74(7) . . ?
C71 N7 Al2 128.56(7) . . ?
Si7 N7 Al2 107.13(5) . . ?
C81 N8 Si8 124.13(7) . . ?
C81 N8 Al2 124.78(7) . . ?
Si8 N8 Al2 110.12(5) . . ?
Si8 C51 Si6 111.65(6) . . ?
Si8 C51 Si7 110.53(5) . . ?
Si6 C51 Si7 112.10(6) . . ?
C62 C61 C66 117.06(9) . . ?
C62 C61 N6 121.81(9) . . ?
C66 C61 N6 121.08(9) . . ?
C63 C62 C61 121.28(10) . . ?
C62 C63 C64 121.45(10) . . ?
C65 C64 C63 117.51(10) . . ?
C65 C64 C67 121.38(11) . . ?
C63 C64 C67 121.11(10) . . ?
C66 C65 C64 121.32(10) . . ?
C65 C66 C61 121.34(10) . . ?
N7 C71 C72 121.65(9) . . ?
N7 C71 C76 122.12(9) . . ?
C72 C71 C76 116.22(10) . . ?
C73 C72 C71 121.66(9) . . ?
C72 C73 C74 121.80(10) . . ?
C75 C74 C73 116.75(10) . . ?
C75 C74 C77 122.01(10) . . ?
C73 C74 C77 121.24(10) . . ?
C76 C75 C74 121.78(10) . . ?
C75 C76 C71 121.77(10) . . ?
C82 C81 C86 117.05(10) . . ?
C82 C81 N8 122.63(10) . . ?
C86 C81 N8 120.31(10) . . ?
C83 C82 C81 120.90(11) . . ?
C84 C83 C82 121.73(11) . . ?
C85 C84 C83 117.36(10) . . ?
C85 C84 C87 120.81(12) . . ?
C83 C84 C87 121.73(12) . . ?
C86 C85 C84 121.61(11) . . ?
C85 C86 C81 121.33(11) . . ?

loop_
_geom_bond_atom_site_label_1
_geom_bond_atom_site_label_2
_geom_bond_distance
_geom_bond_site_symmetry_2
_geom_bond_publ_flag
Al1 O1A 1.822(8) . ?
Al1 N2 1.8300(9) . ?
Al1 N3 1.8352(10) . ?
Al1 N1 1.8458(9) . ?
Al1 O1 1.878(3) . ?
Al1 Si3 2.8899(5) . ?
Al1 Si1 2.9031(5) . ?
Si1 N1 1.7457(9) . ?
Si1 C2 1.8793(13) . ?
Si1 C3 1.8795(12) . ?
Si1 C1 1.9015(11) . ?
Si2 N2 1.7349(10) . ?
Si2 C4 1.8746(12) . ?
Si2 C5 1.8764(12) . ?
Si2 C1 1.8935(11) . ?
Si3 N3 1.7344(10) . ?
Si3 C7 1.8745(13) . ?
Si3 C6 1.8787(13) . ?
Si3 C1 1.9019(11) . ?
N1 C11 1.4047(13) . ?
N2 C21 1.4186(13) . ?
N3 C31 1.402(2) . ?
N3 C31A 1.57(2) . ?
C11 C12 1.4057(14) . ?
C11 C16 1.4072(14) . ?
C12 C13 1.3918(15) . ?
C13 C14 1.3944(16) . ?
C14 C15 1.3948(17) . ?
C14 C17 1.5076(16) . ?
C15 C16 1.3891(16) . ?
C21 C26 1.3984(14) . ?
C21 C22 1.4023(15) . ?
C22 C23 1.3916(17) . ?
C23 C24 1.3926(18) . ?
C24 C25 1.3950(17) . ?
C24 C27 1.5108(17) . ?
C25 C26 1.3958(16) . ?
C31 C32 1.392(3) . ?
C31 C36 1.419(2) . ?
C32 C33 1.394(2) . ?
C33 C34 1.390(4) . ?
C34 C35 1.400(3) . ?
C34 C37 1.522(3) . ?
C35 C36 1.3871(19) . ?
C31A C32A 1.27(3) . ?
C31A C36A 1.40(3) . ?
C32A C33A 1.42(2) . ?
C33A C34A 1.20(3) . ?
C34A C35A 1.35(3) . ?
C34A C37A 1.50(3) . ?
C35A C36A 1.397(18) . ?
O1 C44 1.468(5) . ?
O1 C41 1.4965(13) . ?
C41 C42 1.484(4) . ?
C42 C43 1.571(5) . ?
C43 C44 1.510(6) . ?
O2 C91 1.462(3) . ?
O2 C94 1.477(3) . ?
O2 Al2 1.867(3) . ?
C91 C92 1.533(3) . ?
C92 C93 1.532(4) . ?
C93 C94 1.513(3) . ?
O2A C94A 1.484(17) . ?
O2A C91A 1.517(18) . ?
O2A Al2 1.796(19) . ?
C91A C92A 1.475(19) . ?
C92A C93A 1.591(17) . ?
C93A C94A 1.488(15) . ?
O1A C41A 1.444(6) . ?
O1A C44A 1.500(12) . ?
C41A C42A 1.540(10) . ?
C42A C43A 1.443(13) . ?
C43A C44A 1.509(14) . ?
Al2 N6 1.8279(9) . ?
Al2 N8 1.8391(10) . ?
Al2 N7 1.8421(10) . ?
Al2 Si6 2.8928(4) . ?
Al2 Si7 2.8933(4) . ?
Si6 N6 1.7310(9) . ?
Si6 C52 1.8739(11) . ?
Si6 C53 1.8767(13) . ?
Si6 C51 1.9025(11) . ?
Si7 N7 1.7534(9) . ?
Si7 C55 1.8735(13) . ?
Si7 C54 1.8790(12) . ?
Si7 C51 1.9069(11) . ?
Si8 N8 1.7340(9) . ?
Si8 C56 1.8735(13) . ?
Si8 C57 1.8772(12) . ?
Si8 C51 1.9008(12) . ?
N6 C61 1.4156(13) . ?
N7 C71 1.4038(13) . ?
N8 C81 1.4109(14) . ?
C61 C62 1.4009(14) . ?
C61 C66 1.4023(14) . ?
C62 C63 1.3909(16) . ?
C63 C64 1.3945(16) . ?
C64 C65 1.3936(15) . ?
C64 C67 1.5071(16) . ?
C65 C66 1.3922(15) . ?
C71 C72 1.4057(14) . ?
C71 C76 1.4065(14) . ?
C72 C73 1.3892(15) . ?
C73 C74 1.3994(15) . ?
C74 C75 1.3951(16) . ?
C74 C77 1.5096(16) . ?
C75 C76 1.3892(16) . ?
C81 C82 1.4028(16) . ?
C81 C86 1.4078(15) . ?
C82 C83 1.3960(17) . ?
C83 C84 1.3956(18) . ?
C84 C85 1.3902(18) . ?
C84 C87 1.5110(17) . ?
C85 C86 1.3895(15) . ?
